data_4027617
loop_
_publ_author_name
'Peng-Fei Li'
'Chuan-Feng Chen'

_publ_section_title
;
 Synthesis, Structures, and Solid State Self-Assemblies of Formyl and
 Acetyl Substituted Triptycenes and Their Derivatives
;
_journal_name_full 'Journal of Organic Chemistry'
_journal_page_first 9250
_journal_page_last 9259
_journal_paper_doi 10.1021/jo301820v
_journal_volume 77
_journal_year 2012
_chemical_formula_moiety 'C22 H12 N2'
_chemical_formula_sum 'C22 H12 N2'
_chemical_formula_weight 304.34
_chemical_name_systematic
; 
 ? 
;
_space_group_IT_number 60
_symmetry_cell_setting orthorhombic
_symmetry_space_group_name_Hall '-P 2n 2ab'
_symmetry_space_group_name_H-M 'P b c n'
_atom_sites_solution_hydrogens geom
_atom_sites_solution_primary direct
_atom_sites_solution_secondary difmap
_audit_creation_method SHELXL-97
_cell_angle_alpha 90.00
_cell_angle_beta 90.00
_cell_angle_gamma 90.00
_cell_formula_units_Z 4
_cell_length_a 13.333(3)
_cell_length_b 8.0402(16)
_cell_length_c 14.989(3)
_cell_measurement_reflns_used 4277
_cell_measurement_temperature 173(2)
_cell_measurement_theta_max 27.4642
_cell_measurement_theta_min 1.3586
_cell_volume 1606.8(6)
_computing_cell_refinement 'CrystalClear (Rigaku Inc., 2008)'
_computing_data_collection 'CrystalClear (Rigaku Inc., 2008)'
_computing_data_reduction 'CrystalClear (Rigaku Inc., 2008)'
_computing_molecular_graphics
;
 Mercury: visualization and analysis of crystal structures, C. F. Macrae,
 P. R. Edgington, P. McCabe, E. Pidcock, G. P. Shields, R. Taylor,
 M. Towler and J. van de Streek, J. Appl. Cryst., 39, 453-457, 2006.
;
_computing_publication_material 'SHELX-97 (Sheldrick, 2008)'
_computing_structure_refinement 'SHELX-97 (Sheldrick, 2008)'
_computing_structure_solution 'SHELX-97 (Sheldrick, 2008)'
_diffrn_ambient_temperature 173(2)
_diffrn_detector_area_resol_mean 28.5714
_diffrn_measured_fraction_theta_full 0.995
_diffrn_measured_fraction_theta_max 0.995
_diffrn_measurement_device_type 'Saturn724+ CCD'
_diffrn_measurement_method '\w scans at fixed \c = 45\%'
_diffrn_radiation_monochromator graphite
_diffrn_radiation_source 'fine-focus sealed tube'
_diffrn_radiation_type MoK\a
_diffrn_radiation_wavelength 0.71073
_diffrn_reflns_av_R_equivalents 0.0329
_diffrn_reflns_av_sigmaI/netI 0.0298
_diffrn_reflns_limit_h_max 17
_diffrn_reflns_limit_h_min -8
_diffrn_reflns_limit_k_max 10
_diffrn_reflns_limit_k_min -10
_diffrn_reflns_limit_l_max 19
_diffrn_reflns_limit_l_min -16
_diffrn_reflns_number 5619
_diffrn_reflns_theta_full 27.49
_diffrn_reflns_theta_max 27.49
_diffrn_reflns_theta_min 2.96
_exptl_absorpt_coefficient_mu 0.075
_exptl_absorpt_correction_T_max 1.0000
_exptl_absorpt_correction_T_min 0.6563
_exptl_absorpt_correction_type multi-scan
_exptl_absorpt_process_details 'CrystalClear (Rigaku Inc., 2008)'
_exptl_crystal_colour Colorless
_exptl_crystal_density_diffrn 1.258
_exptl_crystal_description block
_exptl_crystal_F_000 632
_exptl_crystal_size_max 0.24
_exptl_crystal_size_mid 0.23
_exptl_crystal_size_min 0.20
_refine_diff_density_max 0.239
_refine_diff_density_min -0.145
_refine_diff_density_rms 0.040
_refine_ls_extinction_method none
_refine_ls_goodness_of_fit_ref 1.212
_refine_ls_hydrogen_treatment constr
_refine_ls_matrix_type full
_refine_ls_number_parameters 109
_refine_ls_number_reflns 1832
_refine_ls_number_restraints 0
_refine_ls_restrained_S_all 1.212
_refine_ls_R_factor_all 0.0696
_refine_ls_R_factor_gt 0.0655
_refine_ls_shift/su_max 0.001
_refine_ls_shift/su_mean 0.000
_refine_ls_structure_factor_coef Fsqd
_refine_ls_weighting_details 'calc w=1/[\s^2^(Fo^2^)+(0.0406P)^2^+0.7947P] where P=(Fo^2^+2Fc^2^)/3'
_refine_ls_weighting_scheme calc
_refine_ls_wR_factor_gt 0.1370
_refine_ls_wR_factor_ref 0.1393
_reflns_number_gt 1725
_reflns_number_total 1832
_reflns_threshold_expression >2sigma(I)
_cod_data_source_file jo301820v_si_003.cif
_cod_data_source_block a
_cod_database_code 4027617

loop_
_symmetry_equiv_pos_as_xyz
'x, y, z'
'-x+1/2, -y+1/2, z+1/2'
'-x, y, -z+1/2'
'x+1/2, -y+1/2, -z'
'-x, -y, -z'
'x-1/2, y-1/2, -z-1/2'
'x, -y, z-1/2'
'-x-1/2, y-1/2, z'

loop_
_atom_site_label
_atom_site_type_symbol
_atom_site_fract_x
_atom_site_fract_y
_atom_site_fract_z
_atom_site_U_iso_or_equiv
_atom_site_adp_type
_atom_site_occupancy
_atom_site_symmetry_multiplicity
_atom_site_calc_flag
_atom_site_refinement_flags
N1 N 0.28177(17) 0.5304(3) 0.43955(13) 0.0668(6) Uani 1 1 d .
C1 C 0.53024(15) -0.3368(2) 0.71246(15) 0.0451(5) Uani 1 1 d .
H1 H 0.5508 -0.4395 0.6869 0.054 Uiso 1 1 calc R
C2 C 0.56117(14) -0.1882(2) 0.67423(14) 0.0370(5) Uani 1 1 d .
H2 H 0.6024 -0.1885 0.6225 0.044 Uiso 1 1 calc R
C3 C 0.53113(12) -0.0397(2) 0.71239(11) 0.0295(4) Uani 1 1 d .
C4 C 0.55923(12) 0.1344(2) 0.68085(11) 0.0276(4) Uani 1 1 d .
H4 H 0.6048 0.1344 0.6279 0.033 Uiso 1 1 calc R
C5 C 0.45990(12) 0.2225(2) 0.66382(11) 0.0269(4) Uani 1 1 d .
C6 C 0.43060(14) 0.2989(2) 0.58579(12) 0.0319(4) Uani 1 1 d .
H6 H 0.4738 0.3007 0.5354 0.038 Uiso 1 1 calc R
C7 C 0.33571(14) 0.3739(2) 0.58220(12) 0.0353(4) Uani 1 1 d .
C8 C 0.27183(14) 0.3702(2) 0.65501(13) 0.0369(4) Uani 1 1 d .
H8 H 0.2073 0.4199 0.6512 0.044 Uiso 1 1 calc R
C9 C 0.30202(13) 0.2938(2) 0.73355(12) 0.0331(4) Uani 1 1 d .
H9 H 0.2586 0.2913 0.7838 0.040 Uiso 1 1 calc R
C10 C 0.39597(12) 0.2212(2) 0.73808(11) 0.0271(4) Uani 1 1 d .
C11 C 0.30552(16) 0.4602(3) 0.50227(14) 0.0464(5) Uani 1 1 d .

loop_
_atom_site_aniso_label
_atom_site_aniso_U_11
_atom_site_aniso_U_22
_atom_site_aniso_U_33
_atom_site_aniso_U_23
_atom_site_aniso_U_13
_atom_site_aniso_U_12
N1 0.0674(14) 0.0816(16) 0.0514(11) 0.0183(11) -0.0076(10) 0.0235(12)
C1 0.0367(11) 0.0284(9) 0.0702(15) -0.0097(9) -0.0144(9) 0.0047(7)
C2 0.0295(9) 0.0359(10) 0.0454(11) -0.0083(9) -0.0080(8) 0.0058(7)
C3 0.0227(8) 0.0301(9) 0.0358(9) -0.0021(7) -0.0063(7) 0.0007(6)
C4 0.0233(8) 0.0328(9) 0.0266(8) -0.0003(7) 0.0012(6) 0.0016(6)
C5 0.0249(8) 0.0259(8) 0.0298(8) -0.0031(7) -0.0020(6) -0.0004(6)
C6 0.0324(9) 0.0350(10) 0.0282(8) -0.0011(7) -0.0029(7) 0.0011(7)
C7 0.0373(10) 0.0358(10) 0.0329(9) -0.0005(8) -0.0091(8) 0.0059(8)
C8 0.0289(9) 0.0398(10) 0.0420(10) -0.0058(9) -0.0062(8) 0.0110(8)
C9 0.0247(8) 0.0395(10) 0.0350(10) -0.0068(8) -0.0008(7) 0.0027(7)
C10 0.0243(8) 0.0270(8) 0.0299(9) -0.0039(7) -0.0026(6) -0.0015(6)
C11 0.0429(11) 0.0543(13) 0.0421(11) 0.0016(10) -0.0080(9) 0.0131(9)

loop_
_atom_type_symbol
_atom_type_description
_atom_type_scat_dispersion_real
_atom_type_scat_dispersion_imag
_atom_type_scat_source
C C 0.0033 0.0016 'International Tables Vol C Tables 4.2.6.8 and 6.1.1.4'
H H 0.0000 0.0000 'International Tables Vol C Tables 4.2.6.8 and 6.1.1.4'
N N 0.0061 0.0033 'International Tables Vol C Tables 4.2.6.8 and 6.1.1.4'

loop_
_geom_angle_atom_site_label_1
_geom_angle_atom_site_label_2
_geom_angle_atom_site_label_3
_geom_angle
_geom_angle_site_symmetry_1
_geom_angle_site_symmetry_3
C1 C1 C2 120.57(12) 3_656 .
C1 C1 H1 119.7 3_656 .
C2 C1 H1 119.7 . .
C3 C2 C1 119.11(19) . .
C3 C2 H2 120.4 . .
C1 C2 H2 120.4 . .
C2 C3 C3 120.31(11) . 3_656
C2 C3 C4 126.40(16) . .
C3 C3 C4 113.30(9) 3_656 .
C10 C4 C5 105.16(13) 3_656 .
C10 C4 C3 105.63(14) 3_656 .
C5 C4 C3 105.39(13) . .
C10 C4 H4 113.3 3_656 .
C5 C4 H4 113.3 . .
C3 C4 H4 113.3 . .
C6 C5 C10 120.34(16) . .
C6 C5 C4 126.59(15) . .
C10 C5 C4 113.07(14) . .
C5 C6 C7 118.69(16) . .
C5 C6 H6 120.7 . .
C7 C6 H6 120.7 . .
C8 C7 C6 121.01(17) . .
C8 C7 C11 119.59(17) . .
C6 C7 C11 119.39(18) . .
C7 C8 C9 119.99(16) . .
C7 C8 H8 120.0 . .
C9 C8 H8 120.0 . .
C10 C9 C8 119.41(17) . .
C10 C9 H9 120.3 . .
C8 C9 H9 120.3 . .
C9 C10 C5 120.54(16) . .
C9 C10 C4 125.97(16) . 3_656
C5 C10 C4 113.49(15) . 3_656
N1 C11 C7 179.1(3) . .

loop_
_geom_bond_atom_site_label_1
_geom_bond_atom_site_label_2
_geom_bond_distance
_geom_bond_site_symmetry_2
N1 C11 1.141(3) .
C1 C1 1.384(4) 3_656
C1 C2 1.388(3) .
C1 H1 0.9500 .
C2 C3 1.383(2) .
C2 H2 0.9500 .
C3 C3 1.400(3) 3_656
C3 C4 1.524(2) .
C4 C10 1.523(2) 3_656
C4 C5 1.523(2) .
C4 H4 1.0000 .
C5 C6 1.377(2) .
C5 C10 1.402(2) .
C6 C7 1.403(2) .
C6 H6 0.9500 .
C7 C8 1.385(3) .
C7 C11 1.442(3) .
C8 C9 1.387(3) .
C8 H8 0.9500 .
C9 C10 1.384(2) .
C9 H9 0.9500 .
C10 C4 1.523(2) 3_656

loop_
_geom_torsion_atom_site_label_1
_geom_torsion_atom_site_label_2
_geom_torsion_atom_site_label_3
_geom_torsion_atom_site_label_4
_geom_torsion
_geom_torsion_site_symmetry_1
_geom_torsion_site_symmetry_4
C1 C1 C2 C3 0.3(3) 3_656 .
C1 C2 C3 C3 -1.2(3) . 3_656
C1 C2 C3 C4 178.77(17) . .
C2 C3 C4 C10 -125.65(18) . 3_656
C3 C3 C4 C10 54.3(2) 3_656 3_656
C2 C3 C4 C5 123.32(18) . .
C3 C3 C4 C5 -56.7(2) 3_656 .
C10 C4 C5 C6 123.58(18) 3_656 .
C3 C4 C5 C6 -125.07(18) . .
C10 C4 C5 C10 -56.21(16) 3_656 .
C3 C4 C5 C10 55.15(18) . .
C10 C5 C6 C7 -0.4(3) . .
C4 C5 C6 C7 179.87(16) . .
C5 C6 C7 C8 -0.8(3) . .
C5 C6 C7 C11 177.50(17) . .
C6 C7 C8 C9 1.1(3) . .
C11 C7 C8 C9 -177.15(18) . .
C7 C8 C9 C10 -0.3(3) . .
C8 C9 C10 C5 -0.8(3) . .
C8 C9 C10 C4 179.30(16) . 3_656
C6 C5 C10 C9 1.2(3) . .
C4 C5 C10 C9 -179.05(15) . .
C6 C5 C10 C4 -178.94(15) . 3_656
C4 C5 C10 C4 0.86(19) . 3_656
C8 C7 C11 N1 71(16) . .
C6 C7 C11 N1 -107(16) . .
